data_7021657
loop_
_publ_author_name
'Shuttleworth, Timothy A.'
'Huertos, Miguel A.'
'Pernik, Indrek'
'Young, Rowan D.'
'Weller, Andrew S.'

_publ_section_title
;
 Bis(phosphine)boronium salts. Synthesis, structures and coordination
 chemistry.
;
_journal_issue 36
_journal_name_full 'Dalton transactions (Cambridge, England : 2003)'
_journal_page_first 12917
_journal_page_last 12925
_journal_paper_doi 10.1039/c3dt50817j
_journal_volume 42
_journal_year 2013
_chemical_formula_moiety 'C42 H69 P3 Rh, C32 H12 B F24'
_chemical_formula_sum 'C74 H81 B F24 P3 Rh'
_chemical_formula_weight 1633.02
_chemical_melting_point ?
_space_group_IT_number 14
_symmetry_cell_setting monoclinic
_symmetry_space_group_name_Hall '-P 2yn'
_symmetry_space_group_name_H-M 'P 1 21/n 1'
_atom_sites_solution_hydrogens geom
_atom_sites_solution_primary direct
_atom_sites_solution_secondary difmap
_audit_creation_method SHELXL-97
_cell_angle_alpha 90.00
_cell_angle_beta 94.56
_cell_angle_gamma 90.00
_cell_formula_units_Z 4
_cell_length_a 16.33210(10)
_cell_length_b 25.1406(2)
_cell_length_c 18.8993(2)
_cell_measurement_reflns_used 17803
_cell_measurement_temperature 150(2)
_cell_measurement_theta_max 27.485
_cell_measurement_theta_min 5.097
_cell_volume 7735.47(11)
_computing_cell_refinement 'Denzo/Scalepack (Otwinowski & Minor 1997)'
_computing_data_collection 'Collect (Nonius BV, 1997-2000)'
_computing_data_reduction 'Denzo/Scalepack (Otwinowski & Minor 1997)'
_computing_molecular_graphics 'ORTEP3 (Farrugia, 1997)'
_computing_publication_material 'Bruker SHELXTL'
_computing_structure_refinement 'SHELXL-97 (Sheldrick, 1997)'
_computing_structure_solution 'SIR92 (Altomare et al., 1994)'
_diffrn_ambient_temperature 150(2)
_diffrn_detector_area_resol_mean 9
_diffrn_measured_fraction_theta_full 0.992
_diffrn_measured_fraction_theta_max 0.992
_diffrn_measurement_device '95mm CCD camera on \k-goniostat'
_diffrn_measurement_device_type KappaCCD
_diffrn_measurement_method CCD
_diffrn_radiation_monochromator graphite
_diffrn_radiation_source 'fine-focus sealed tube'
_diffrn_radiation_type MoK\a
_diffrn_radiation_wavelength 0.71073
_diffrn_reflns_av_R_equivalents 0.0416
_diffrn_reflns_av_unetI/netI 0.0626
_diffrn_reflns_limit_h_max 20
_diffrn_reflns_limit_h_min -20
_diffrn_reflns_limit_k_max 31
_diffrn_reflns_limit_k_min -31
_diffrn_reflns_limit_l_max 23
_diffrn_reflns_limit_l_min -23
_diffrn_reflns_number 30821
_diffrn_reflns_theta_full 26.37
_diffrn_reflns_theta_max 26.37
_diffrn_reflns_theta_min 5.10
_exptl_absorpt_coefficient_mu 0.381
_exptl_absorpt_correction_T_max 1.0
_exptl_absorpt_correction_T_min 0.958
_exptl_absorpt_correction_type multi-scan
_exptl_absorpt_process_details 'Denzo/Scalepack (Otwinowski & Minor 1997)'
_exptl_crystal_colour 'dark orange'
_exptl_crystal_density_diffrn 1.402
_exptl_crystal_density_meas ?
_exptl_crystal_density_method 'not measured'
_exptl_crystal_description block
_exptl_crystal_F_000 3344
_exptl_crystal_size_max 0.24
_exptl_crystal_size_mid 0.20
_exptl_crystal_size_min 0.16
_refine_diff_density_max 0.660
_refine_diff_density_min -0.811
_refine_diff_density_rms 0.069
_refine_ls_extinction_method none
_refine_ls_goodness_of_fit_ref 1.081
_refine_ls_hydrogen_treatment mixed
_refine_ls_matrix_type full
_refine_ls_number_parameters 1315
_refine_ls_number_reflns 15712
_refine_ls_number_restraints 2298
_refine_ls_restrained_S_all 1.309
_refine_ls_R_factor_all 0.0860
_refine_ls_R_factor_gt 0.0484
_refine_ls_shift/su_max 0.001
_refine_ls_shift/su_mean 0.000
_refine_ls_structure_factor_coef Fsqd
_refine_ls_weighting_details 'calc w=1/[\s^2^(Fo^2^)+(0.0560P)^2^+4.6690P] where P=(Fo^2^+2Fc^2^)/3'
_refine_ls_weighting_scheme calc
_refine_ls_wR_factor_gt 0.1124
_refine_ls_wR_factor_ref 0.1278
_reflns_number_gt 10746
_reflns_number_total 15712
_reflns_threshold_expression >2sigma(I)
_cod_data_source_file c3dt50817j.txt
_cod_data_source_block 7
_cod_depositor_comments
;
The following automatic conversions were performed:

'_chemical_melting_point' value 'not measured' was changed to '?' -
the value is undefined or not given.

Automatic conversion script
Id: cif_fix_values 1891 2012-01-12 08:04:46Z andrius 

The following automatic conversions were performed:

'_exptl_crystal_density_meas' value 'not measured' was changed to '?'
- the value is perceived as not measured.

Automatic conversion script
Id: cif_fix_values 3008 2015-01-20 13:52:24Z robertas 
;
_cod_original_cell_volume 7735.48(11)
_cod_original_sg_symbol_H-M P21/n
_cod_database_code 7021657

loop_
_symmetry_equiv_pos_as_xyz
'x, y, z'
'-x+1/2, y+1/2, -z+1/2'
'-x, -y, -z'
'x-1/2, -y-1/2, z-1/2'

loop_
_atom_site_label
_atom_site_type_symbol
_atom_site_fract_x
_atom_site_fract_y
_atom_site_fract_z
_atom_site_U_iso_or_equiv
_atom_site_adp_type
_atom_site_occupancy
_atom_site_symmetry_multiplicity
_atom_site_calc_flag
_atom_site_refinement_flags
_atom_site_disorder_assembly
_atom_site_disorder_group
Rh1 Rh 0.755236(17) 0.440486(12) 0.737783(15) 0.02718(10) Uani 1 1 d . A .
P1 P 0.63217(6) 0.48731(4) 0.73080(5) 0.0320(2) Uani 1 1 d D . .
P2 P 0.89215(6) 0.41088(5) 0.73461(5) 0.0376(3) Uani 1 1 d D . .
P3 P 0.71788(5) 0.37566(4) 0.80698(5) 0.0263(2) Uani 1 1 d . . .
C1 C 0.5745(7) 0.5062(6) 0.8072(5) 0.035(2) Uani 0.63(2) 1 d PDU A 1
H10A H 0.5451 0.5399 0.7955 0.042 Uiso 0.63(2) 1 calc PR A 1
H10B H 0.5325 0.4786 0.8134 0.042 Uiso 0.63(2) 1 calc PR A 1
C2 C 0.6256(8) 0.5134(4) 0.8777(5) 0.039(2) Uani 0.63(2) 1 d PDU A 1
H102 H 0.6608 0.4811 0.8859 0.047 Uiso 0.63(2) 1 calc PR A 1
C3 C 0.5687(9) 0.5170(5) 0.9382(5) 0.053(3) Uani 0.63(2) 1 d PDU A 1
H10C H 0.6017 0.5216 0.9834 0.079 Uiso 0.63(2) 1 calc PR A 1
H10D H 0.5364 0.4842 0.9398 0.079 Uiso 0.63(2) 1 calc PR A 1
H10E H 0.5316 0.5474 0.9301 0.079 Uiso 0.63(2) 1 calc PR A 1
C4 C 0.6818(10) 0.5616(4) 0.8778(5) 0.057(3) Uani 0.63(2) 1 d PDU A 1
H10F H 0.7132 0.5645 0.9240 0.086 Uiso 0.63(2) 1 calc PR A 1
H10G H 0.6487 0.5937 0.8689 0.086 Uiso 0.63(2) 1 calc PR A 1
H10H H 0.7197 0.5575 0.8405 0.086 Uiso 0.63(2) 1 calc PR A 1
C101 C 0.5947(12) 0.5121(11) 0.8142(8) 0.038(3) Uani 0.37(2) 1 d PDU A 2
H1A H 0.5716 0.5480 0.8044 0.046 Uiso 0.37(2) 1 calc PR A 2
H1B H 0.5485 0.4889 0.8255 0.046 Uiso 0.37(2) 1 calc PR A 2
C102 C 0.6530(13) 0.5162(8) 0.8812(9) 0.044(3) Uani 0.37(2) 1 d PDU A 2
H2 H 0.6771 0.4801 0.8911 0.052 Uiso 0.37(2) 1 calc PR A 2
C103 C 0.6027(15) 0.5310(10) 0.9435(8) 0.059(5) Uani 0.37(2) 1 d PDU A 2
H3A H 0.6394 0.5342 0.9869 0.089 Uiso 0.37(2) 1 calc PR A 2
H3B H 0.5618 0.5032 0.9499 0.089 Uiso 0.37(2) 1 calc PR A 2
H3C H 0.5748 0.5650 0.9335 0.089 Uiso 0.37(2) 1 calc PR A 2
C104 C 0.7233(14) 0.5545(6) 0.8737(8) 0.054(4) Uani 0.37(2) 1 d PDU A 2
H4A H 0.7584 0.5556 0.9182 0.080 Uiso 0.37(2) 1 calc PR A 2
H4B H 0.7014 0.5901 0.8627 0.080 Uiso 0.37(2) 1 calc PR A 2
H4C H 0.7558 0.5425 0.8352 0.080 Uiso 0.37(2) 1 calc PR A 2
C5 C 0.6538(3) 0.55086(16) 0.6871(2) 0.0391(10) Uani 1 1 d . A 2
H5A H 0.6013 0.5697 0.6751 0.047 Uiso 1 1 calc R A 2
H5B H 0.6878 0.5734 0.7208 0.047 Uiso 1 1 calc R A 2
C6 C 0.6980(3) 0.54382(17) 0.6198(2) 0.0442(11) Uani 1 1 d . A 2
H6 H 0.6631 0.5211 0.5861 0.053 Uiso 1 1 calc R A 2
C7 C 0.7783(3) 0.5155(2) 0.6378(3) 0.0608(14) Uani 1 1 d . A 2
H7A H 0.8070 0.5109 0.5946 0.091 Uiso 1 1 calc R A 2
H7B H 0.7676 0.4805 0.6581 0.091 Uiso 1 1 calc R A 2
H7C H 0.8125 0.5365 0.6723 0.091 Uiso 1 1 calc R A 2
C8 C 0.7107(4) 0.5972(2) 0.5844(3) 0.0718(16) Uani 1 1 d . A 2
H8A H 0.7393 0.5917 0.5413 0.108 Uiso 1 1 calc R A 2
H8B H 0.7437 0.6203 0.6172 0.108 Uiso 1 1 calc R A 2
H8C H 0.6572 0.6138 0.5719 0.108 Uiso 1 1 calc R A 2
C9 C 0.5513(2) 0.45783(17) 0.6699(2) 0.0378(9) Uani 1 1 d . A 2
H9A H 0.5792 0.4389 0.6326 0.045 Uiso 1 1 calc R A 2
H9B H 0.5238 0.4303 0.6970 0.045 Uiso 1 1 calc R A 2
C10 C 0.4831(3) 0.49192(19) 0.6317(2) 0.0461(11) Uani 1 1 d . A 2
H10 H 0.5099 0.5215 0.6068 0.055 Uiso 1 1 calc R A 2
C11 C 0.4253(3) 0.5163(3) 0.6811(3) 0.0752(17) Uani 1 1 d . A 2
H11X H 0.3836 0.5374 0.6535 0.113 Uiso 1 1 calc R A 2
H11Y H 0.4563 0.5393 0.7154 0.113 Uiso 1 1 calc R A 2
H11Z H 0.3984 0.4880 0.7064 0.113 Uiso 1 1 calc R A 2
C12 C 0.4356(3) 0.4580(2) 0.5755(3) 0.0738(17) Uani 1 1 d . A 2
H12X H 0.4739 0.4427 0.5436 0.111 Uiso 1 1 calc R A 2
H12Y H 0.3953 0.4802 0.5481 0.111 Uiso 1 1 calc R A 2
H12Z H 0.4072 0.4293 0.5987 0.111 Uiso 1 1 calc R A 2
C13 C 0.9532(7) 0.4734(4) 0.7422(7) 0.033(3) Uani 0.505(8) 1 d PDU A 1
H13A H 1.0105 0.4643 0.7334 0.039 Uiso 0.505(8) 1 calc PR A 1
H13B H 0.9321 0.4971 0.7032 0.039 Uiso 0.505(8) 1 calc PR A 1
C14 C 0.9560(8) 0.5059(4) 0.8119(6) 0.038(3) Uani 0.505(8) 1 d PDU A 1
H14 H 0.9559 0.4805 0.8526 0.046 Uiso 0.505(8) 1 calc PR A 1
C15 C 0.8813(5) 0.5418(4) 0.8132(5) 0.052(3) Uani 0.505(8) 1 d PDU A 1
H15A H 0.8845 0.5619 0.8578 0.077 Uiso 0.505(8) 1 calc PR A 1
H15B H 0.8314 0.5201 0.8096 0.077 Uiso 0.505(8) 1 calc PR A 1
H15C H 0.8800 0.5666 0.7731 0.077 Uiso 0.505(8) 1 calc PR A 1
C16 C 1.0344(5) 0.5407(4) 0.8224(6) 0.066(3) Uani 0.505(8) 1 d PDU A 1
H16A H 1.0831 0.5180 0.8216 0.099 Uiso 0.505(8) 1 calc PR A 1
H16B H 1.0352 0.5591 0.8681 0.099 Uiso 0.505(8) 1 calc PR A 1
H16C H 1.0343 0.5669 0.7840 0.099 Uiso 0.505(8) 1 calc PR A 1
C113 C 0.9678(8) 0.4649(4) 0.7329(8) 0.033(3) Uani 0.495(8) 1 d PDU A 2
H11A H 1.0236 0.4501 0.7428 0.040 Uiso 0.495(8) 1 calc PR A 2
H11B H 0.9645 0.4809 0.6849 0.040 Uiso 0.495(8) 1 calc PR A 2
C114 C 0.9536(9) 0.5087(4) 0.7877(6) 0.043(3) Uani 0.495(8) 1 d PDU A 2
H114 H 0.8930 0.5128 0.7904 0.051 Uiso 0.495(8) 1 calc PR A 2
C115 C 0.9865(8) 0.5605(4) 0.7599(7) 0.081(4) Uani 0.495(8) 1 d PDU A 2
H11D H 0.9784 0.5891 0.7938 0.121 Uiso 0.495(8) 1 calc PR A 2
H11E H 0.9572 0.5691 0.7141 0.121 Uiso 0.495(8) 1 calc PR A 2
H11F H 1.0453 0.5566 0.7539 0.121 Uiso 0.495(8) 1 calc PR A 2
C116 C 0.9926(7) 0.4966(5) 0.8636(5) 0.068(3) Uani 0.495(8) 1 d PDU A 2
H11G H 0.9700 0.4633 0.8807 0.101 Uiso 0.495(8) 1 calc PR A 2
H11H H 0.9801 0.5257 0.8956 0.101 Uiso 0.495(8) 1 calc PR A 2
H11I H 1.0522 0.4932 0.8626 0.101 Uiso 0.495(8) 1 calc PR A 2
C17 C 0.9202(3) 0.3712(2) 0.6576(3) 0.0349(14) Uani 0.740(7) 1 d PDU A 1
H17A H 0.9806 0.3667 0.6612 0.042 Uiso 0.740(7) 1 calc PR A 1
H17B H 0.8955 0.3354 0.6606 0.042 Uiso 0.740(7) 1 calc PR A 1
C18 C 0.8936(3) 0.3949(3) 0.5848(3) 0.0394(14) Uani 0.740(7) 1 d PDU A 1
H18 H 0.9032 0.4342 0.5868 0.047 Uiso 0.740(7) 1 calc PR A 1
C19 C 0.8036(4) 0.3849(4) 0.5615(5) 0.051(2) Uani 0.740(7) 1 d PDU A 1
H19A H 0.7902 0.4009 0.5147 0.076 Uiso 0.740(7) 1 calc PR A 1
H19B H 0.7691 0.4009 0.5959 0.076 Uiso 0.740(7) 1 calc PR A 1
H19C H 0.7934 0.3465 0.5588 0.076 Uiso 0.740(7) 1 calc PR A 1
C20 C 0.9471(4) 0.3711(3) 0.5306(3) 0.0500(18) Uani 0.740(7) 1 d PDU A 1
H20A H 0.9308 0.3858 0.4835 0.075 Uiso 0.740(7) 1 calc PR A 1
H20B H 0.9401 0.3324 0.5295 0.075 Uiso 0.740(7) 1 calc PR A 1
H20C H 1.0048 0.3797 0.5438 0.075 Uiso 0.740(7) 1 calc PR A 1
C117 C 0.9153(9) 0.4057(6) 0.6386(6) 0.035(3) Uani 0.260(7) 1 d PDU A 2
H11O H 0.8992 0.4397 0.6149 0.042 Uiso 0.260(7) 1 calc PR A 2
H11P H 0.9755 0.4020 0.6371 0.042 Uiso 0.260(7) 1 calc PR A 2
C118 C 0.8746(8) 0.3608(6) 0.5954(7) 0.036(3) Uani 0.260(7) 1 d PDU A 2
H118 H 0.8720 0.3301 0.6289 0.043 Uiso 0.260(7) 1 calc PR A 2
C119 C 0.7868(9) 0.3710(11) 0.5665(15) 0.050(6) Uani 0.260(7) 1 d PDU A 2
H11J H 0.7661 0.3401 0.5389 0.076 Uiso 0.260(7) 1 calc PR A 2
H11K H 0.7849 0.4025 0.5359 0.076 Uiso 0.260(7) 1 calc PR A 2
H11L H 0.7524 0.3769 0.6060 0.076 Uiso 0.260(7) 1 calc PR A 2
C120 C 0.9248(11) 0.3415(9) 0.5365(9) 0.047(5) Uani 0.260(7) 1 d PDU A 2
H12D H 0.8952 0.3129 0.5103 0.071 Uiso 0.260(7) 1 calc PR A 2
H12E H 0.9779 0.3281 0.5570 0.071 Uiso 0.260(7) 1 calc PR A 2
H12F H 0.9339 0.3710 0.5042 0.071 Uiso 0.260(7) 1 calc PR A 2
C21 C 0.9384(6) 0.3687(5) 0.8078(5) 0.046(3) Uani 0.582(8) 1 d PDU A 1
H21A H 0.9311 0.3866 0.8536 0.055 Uiso 0.582(8) 1 calc PR A 1
H21B H 0.9084 0.3345 0.8077 0.055 Uiso 0.582(8) 1 calc PR A 1
C22 C 1.0307(5) 0.3573(5) 0.8029(6) 0.070(2) Uani 0.582(8) 1 d PDU A 1
H22 H 1.0482 0.3780 0.7616 0.083 Uiso 0.582(8) 1 calc PR A 1
C23 C 1.0780(9) 0.3759(6) 0.8637(8) 0.131(5) Uani 0.582(8) 1 d PDU A 1
H23A H 1.0667 0.4138 0.8705 0.197 Uiso 0.582(8) 1 calc PR A 1
H23B H 1.1365 0.3710 0.8574 0.197 Uiso 0.582(8) 1 calc PR A 1
H23C H 1.0635 0.3559 0.9055 0.197 Uiso 0.582(8) 1 calc PR A 1
C24 C 1.0483(6) 0.2977(4) 0.7879(6) 0.077(3) Uani 0.582(8) 1 d PDU A 1
H24A H 1.0160 0.2866 0.7446 0.115 Uiso 0.582(8) 1 calc PR A 1
H24B H 1.0331 0.2760 0.8279 0.115 Uiso 0.582(8) 1 calc PR A 1
H24C H 1.1069 0.2931 0.7818 0.115 Uiso 0.582(8) 1 calc PR A 1
C121 C 0.9421(9) 0.3613(7) 0.7940(9) 0.055(3) Uani 0.418(8) 1 d PDU A 2
H12A H 0.9550 0.3813 0.8386 0.066 Uiso 0.418(8) 1 calc PR A 2
H12B H 0.8965 0.3371 0.8040 0.066 Uiso 0.418(8) 1 calc PR A 2
C122 C 1.0156(7) 0.3236(6) 0.7911(7) 0.067(3) Uani 0.418(8) 1 d PDU A 2
H122 H 1.0041 0.3011 0.7478 0.081 Uiso 0.418(8) 1 calc PR A 2
C123 C 1.0913(7) 0.3496(6) 0.7831(7) 0.071(4) Uani 0.418(8) 1 d PDU A 2
H12G H 1.0852 0.3736 0.7422 0.107 Uiso 0.418(8) 1 calc PR A 2
H12H H 1.1336 0.3230 0.7754 0.107 Uiso 0.418(8) 1 calc PR A 2
H12I H 1.1075 0.3700 0.8261 0.107 Uiso 0.418(8) 1 calc PR A 2
C124 C 1.0239(8) 0.2848(6) 0.8549(8) 0.081(4) Uani 0.418(8) 1 d PDU A 2
H12J H 0.9715 0.2666 0.8591 0.121 Uiso 0.418(8) 1 calc PR A 2
H12K H 1.0389 0.3048 0.8986 0.121 Uiso 0.418(8) 1 calc PR A 2
H12L H 1.0667 0.2586 0.8475 0.121 Uiso 0.418(8) 1 calc PR A 2
C31 C 0.6071(2) 0.36287(15) 0.8108(2) 0.0305(8) Uani 1 1 d . A .
C32 C 0.5636(2) 0.33776(16) 0.7542(2) 0.0372(9) Uani 1 1 d . . .
H32 H 0.5919 0.3251 0.7156 0.045 Uiso 1 1 calc R A .
C33 C 0.4786(2) 0.33086(17) 0.7535(3) 0.0470(11) Uani 1 1 d . A .
H33 H 0.4493 0.3139 0.7144 0.056 Uiso 1 1 calc R . .
C34 C 0.4376(3) 0.34867(19) 0.8095(3) 0.0525(12) Uani 1 1 d . . .
H34 H 0.3797 0.3444 0.8089 0.063 Uiso 1 1 calc R A .
C35 C 0.4800(3) 0.3727(2) 0.8667(3) 0.0546(13) Uani 1 1 d . A .
H35 H 0.4515 0.3842 0.9058 0.065 Uiso 1 1 calc R . .
C36 C 0.5646(2) 0.38020(18) 0.8674(2) 0.0431(10) Uani 1 1 d . . .
H36 H 0.5933 0.3972 0.9068 0.052 Uiso 1 1 calc R A .
C37 C 0.7540(2) 0.31038(16) 0.7786(2) 0.0351(9) Uani 1 1 d . A .
C38 C 0.7449(3) 0.29846(19) 0.7069(3) 0.0460(11) Uani 1 1 d . . .
H38 H 0.7199 0.3236 0.6745 0.055 Uiso 1 1 calc R A .
C39 C 0.7718(3) 0.2501(2) 0.6817(3) 0.0656(16) Uani 1 1 d . A .
H39 H 0.7646 0.2422 0.6324 0.079 Uiso 1 1 calc R . .
C40 C 0.8092(4) 0.2133(2) 0.7284(5) 0.081(2) Uani 1 1 d . . .
H40 H 0.8280 0.1803 0.7115 0.097 Uiso 1 1 calc R A .
C41 C 0.8185(3) 0.2249(2) 0.7983(4) 0.0721(17) Uani 1 1 d . A .
H41 H 0.8444 0.1998 0.8302 0.087 Uiso 1 1 calc R . .
C42 C 0.7912(3) 0.27265(19) 0.8247(3) 0.0506(12) Uani 1 1 d . . .
H42 H 0.7979 0.2797 0.8742 0.061 Uiso 1 1 calc R A .
C43 C 0.7550(2) 0.38163(16) 0.90058(19) 0.0322(9) Uani 1 1 d . A .
C44 C 0.7327(3) 0.34601(18) 0.9526(2) 0.0430(10) Uani 1 1 d . . .
H44 H 0.6957 0.3177 0.9403 0.052 Uiso 1 1 calc R A .
C45 C 0.7649(3) 0.3521(2) 1.0225(2) 0.0542(13) Uani 1 1 d . A .
H45 H 0.7500 0.3278 1.0578 0.065 Uiso 1 1 calc R . .
C46 C 0.8181(3) 0.3930(2) 1.0407(2) 0.0549(13) Uani 1 1 d . . .
H46 H 0.8403 0.3967 1.0885 0.066 Uiso 1 1 calc R A .
C47 C 0.8394(3) 0.4288(2) 0.9905(2) 0.0485(11) Uani 1 1 d . A .
H47 H 0.8756 0.4573 1.0035 0.058 Uiso 1 1 calc R . .
C48 C 0.8077(2) 0.42296(17) 0.9203(2) 0.0361(9) Uani 1 1 d . . .
H48 H 0.8226 0.4477 0.8855 0.043 Uiso 1 1 calc R A .
B200 B 0.2885(2) 0.16944(17) 0.7811(2) 0.0242(8) Uani 1 1 d . . .
C201 C 0.2512(2) 0.19132(14) 0.85368(17) 0.0242(8) Uani 1 1 d . . .
C202 C 0.1874(2) 0.16485(17) 0.8838(2) 0.0376(9) Uani 1 1 d . B .
H202 H 0.1696 0.1315 0.8646 0.045 Uiso 1 1 calc R . .
C203 C 0.1490(3) 0.18546(17) 0.9407(2) 0.0477(12) Uani 1 1 d D . .
C204 C 0.1729(2) 0.23407(17) 0.9700(2) 0.0389(10) Uani 1 1 d . B .
H204 H 0.1468 0.2482 1.0090 0.047 Uiso 1 1 calc R . .
C205 C 0.2355(2) 0.26142(15) 0.94126(17) 0.0274(8) Uani 1 1 d D . .
C206 C 0.2737(2) 0.24018(14) 0.88456(17) 0.0246(8) Uani 1 1 d . B .
H206 H 0.3169 0.2597 0.8660 0.030 Uiso 1 1 calc R . .
C207 C 0.0807(4) 0.1563(2) 0.9716(3) 0.0824(15) Uani 0.480(7) 1 d PDU B 1
F1 F 0.0599(6) 0.1109(3) 0.9415(5) 0.120(3) Uani 0.480(7) 1 d PDU B 1
F2 F 0.0116(3) 0.1865(3) 0.9679(4) 0.095(2) Uani 0.480(7) 1 d PDU B 1
F3 F 0.0955(4) 0.1497(3) 1.0419(3) 0.082(2) Uani 0.480(7) 1 d PDU B 1
C307 C 0.0828(4) 0.1522(3) 0.9701(3) 0.0824(15) Uani 0.520(7) 1 d PDU B 2
F101 F 0.0600(6) 0.1682(3) 1.0324(4) 0.108(3) Uani 0.520(7) 1 d PDU B 2
F102 F 0.1058(4) 0.10149(19) 0.9810(4) 0.073(2) Uani 0.520(7) 1 d PDU B 2
F103 F 0.0172(3) 0.1473(4) 0.9240(4) 0.104(3) Uani 0.520(7) 1 d PDU B 2
C208 C 0.2653(3) 0.3128(2) 0.9726(2) 0.0415(10) Uani 0.56(2) 1 d PDU B 1
F4 F 0.3429(5) 0.3086(3) 1.0017(7) 0.075(3) Uani 0.56(2) 1 d PDU B 1
F5 F 0.2695(8) 0.3508(3) 0.9244(4) 0.053(2) Uani 0.56(2) 1 d PDU B 1
F6 F 0.2230(7) 0.3310(3) 1.0241(5) 0.064(2) Uani 0.56(2) 1 d PDU B 1
C308 C 0.2623(4) 0.3135(3) 0.9727(3) 0.0415(10) Uani 0.44(2) 1 d PDU B 2
F104 F 0.1997(6) 0.3407(4) 0.9958(9) 0.070(3) Uani 0.44(2) 1 d PDU B 2
F105 F 0.3164(9) 0.3087(4) 1.0287(6) 0.072(3) Uani 0.44(2) 1 d PDU B 2
F106 F 0.2963(8) 0.3458(3) 0.9278(5) 0.047(2) Uani 0.44(2) 1 d PDU B 2
C209 C 0.2316(2) 0.19971(15) 0.71796(18) 0.0271(8) Uani 1 1 d . . .
C210 C 0.1522(2) 0.18256(16) 0.6950(2) 0.0336(9) Uani 1 1 d . . .
H210 H 0.1316 0.1510 0.7149 0.040 Uiso 1 1 calc R . .
C211 C 0.1029(2) 0.20992(17) 0.6447(2) 0.0400(10) Uani 1 1 d D C .
C212 C 0.1296(3) 0.25624(18) 0.6150(2) 0.0435(10) Uani 1 1 d . C .
H212 H 0.0960 0.2747 0.5798 0.052 Uiso 1 1 calc R . .
C213 C 0.2068(2) 0.27510(16) 0.6379(2) 0.0373(9) Uani 1 1 d D . .
C214 C 0.2561(2) 0.24714(15) 0.68845(19) 0.0309(8) Uani 1 1 d . D .
H214 H 0.3087 0.2610 0.7034 0.037 Uiso 1 1 calc R . .
C215 C 0.0195(3) 0.18932(19) 0.6197(2) 0.0613(14) Uani 1 1 d D . .
F7 F -0.0162(7) 0.1646(9) 0.6724(7) 0.084(4) Uani 0.48(4) 1 d PDU C 1
F8 F 0.0214(7) 0.1538(8) 0.5677(10) 0.093(4) Uani 0.48(4) 1 d PDU C 1
F9 F -0.0325(6) 0.2276(4) 0.5961(13) 0.089(4) Uani 0.48(4) 1 d PDU C 1
F107 F 0.0166(6) 0.1722(9) 0.5524(6) 0.077(4) Uani 0.52(4) 1 d PDU C 2
F108 F -0.0387(5) 0.2273(4) 0.6209(11) 0.071(3) Uani 0.52(4) 1 d PDU C 2
F109 F -0.0059(7) 0.1490(6) 0.6579(9) 0.076(4) Uani 0.52(4) 1 d PDU C 2
C216 C 0.2410(3) 0.3248(2) 0.6083(2) 0.0614(12) Uani 0.724(17) 1 d PDU D 1
F10 F 0.3146(4) 0.3179(2) 0.5829(5) 0.083(2) Uani 0.724(17) 1 d PDU D 1
F11 F 0.1927(4) 0.3470(2) 0.5568(3) 0.0607(16) Uani 0.724(17) 1 d PDU D 1
F12 F 0.2551(6) 0.3620(2) 0.6593(3) 0.0760(19) Uani 0.724(17) 1 d PDU D 1
C316 C 0.2397(5) 0.3242(3) 0.6062(4) 0.0614(12) Uani 0.276(17) 1 d PDU D 2
F110 F 0.1794(7) 0.3561(5) 0.5802(11) 0.074(4) Uani 0.276(17) 1 d PDU D 2
F111 F 0.2882(11) 0.3531(5) 0.6514(7) 0.073(4) Uani 0.276(17) 1 d PDU D 2
F112 F 0.2830(14) 0.3122(5) 0.5513(9) 0.093(4) Uani 0.276(17) 1 d PDU D 2
C217 C 0.2835(2) 0.10433(15) 0.77782(18) 0.0266(8) Uani 1 1 d . . .
C218 C 0.2532(2) 0.07390(16) 0.7194(2) 0.0317(9) Uani 1 1 d . . .
H218 H 0.2305 0.0916 0.6779 0.038 Uiso 1 1 calc R . .
C219 C 0.2554(2) 0.01869(16) 0.7203(2) 0.0393(10) Uani 1 1 d D E .
C220 C 0.2900(3) -0.00879(17) 0.7786(2) 0.0436(10) Uani 1 1 d . E .
H220 H 0.2922 -0.0466 0.7787 0.052 Uiso 1 1 calc R . .
C221 C 0.3215(2) 0.02036(16) 0.8371(2) 0.0396(10) Uani 1 1 d D . .
C222 C 0.3176(2) 0.07517(15) 0.8363(2) 0.0327(9) Uani 1 1 d . F .
H222 H 0.3389 0.0941 0.8772 0.039 Uiso 1 1 calc R . .
C223 C 0.2201(3) -0.01153(17) 0.6565(2) 0.0554(13) Uani 1 1 d D . .
F13 F 0.2624(7) -0.0079(5) 0.6014(4) 0.080(3) Uani 0.57(2) 1 d PDU E 1
F14 F 0.2158(9) -0.0638(2) 0.6717(4) 0.081(3) Uani 0.57(2) 1 d PDU E 1
F15 F 0.1434(5) 0.0026(5) 0.6373(7) 0.090(3) Uani 0.57(2) 1 d PDU E 1
F113 F 0.1792(11) -0.0542(5) 0.6692(6) 0.087(4) Uani 0.43(2) 1 d PDU E 2
F114 F 0.1708(11) 0.0186(4) 0.6123(7) 0.092(4) Uani 0.43(2) 1 d PDU E 2
F115 F 0.2796(6) -0.0258(7) 0.6151(6) 0.078(4) Uani 0.43(2) 1 d PDU E 2
C224 C 0.3596(3) -0.0080(2) 0.9003(3) 0.0613(12) Uani 0.555(17) 1 d PDU F 1
F16 F 0.4336(4) 0.0129(3) 0.9212(5) 0.073(2) Uani 0.555(17) 1 d PDU F 1
F17 F 0.3144(6) -0.0079(5) 0.9552(4) 0.085(3) Uani 0.555(17) 1 d PDU F 1
F18 F 0.3767(6) -0.0589(2) 0.8859(5) 0.066(2) Uani 0.555(17) 1 d PDU F 1
C324 C 0.3562(4) -0.0080(3) 0.9022(4) 0.0613(12) Uani 0.445(17) 1 d PDU F 2
F116 F 0.2952(5) -0.0274(5) 0.9380(5) 0.065(3) Uani 0.445(17) 1 d PDU F 2
F117 F 0.4030(7) -0.0498(4) 0.8888(6) 0.068(3) Uani 0.445(17) 1 d PDU F 2
F118 F 0.3992(10) 0.0229(3) 0.9490(6) 0.086(3) Uani 0.445(17) 1 d PDU F 2
C225 C 0.3855(2) 0.18305(14) 0.77629(18) 0.0251(8) Uani 1 1 d . . .
C226 C 0.4414(2) 0.18861(15) 0.83545(19) 0.0273(8) Uani 1 1 d . . .
H226 H 0.4215 0.1870 0.8813 0.033 Uiso 1 1 calc R . .
C227 C 0.5251(2) 0.19645(15) 0.8303(2) 0.0330(9) Uani 1 1 d D G .
C228 C 0.5571(2) 0.19884(17) 0.7649(2) 0.0370(9) Uani 1 1 d . G .
H228 H 0.6142 0.2043 0.7611 0.044 Uiso 1 1 calc R . .
C229 C 0.5035(2) 0.19308(15) 0.7049(2) 0.0349(9) Uani 1 1 d D . .
C230 C 0.4203(2) 0.18514(15) 0.71030(19) 0.0288(8) Uani 1 1 d . H .
H230 H 0.3854 0.1809 0.6680 0.035 Uiso 1 1 calc R . .
C231 C 0.5797(2) 0.20069(18) 0.8972(2) 0.0489(12) Uani 1 1 d D . .
F19 F 0.5484(5) 0.2309(6) 0.9459(4) 0.075(2) Uani 0.77(4) 1 d PDU G 1
F20 F 0.5912(7) 0.1523(3) 0.9278(6) 0.077(2) Uani 0.77(4) 1 d PDU G 1
F21 F 0.6542(3) 0.2194(6) 0.8876(3) 0.0643(19) Uani 0.77(4) 1 d PDU G 1
F119 F 0.6592(4) 0.2027(15) 0.8846(8) 0.054(5) Uani 0.23(4) 1 d PDU G 2
F120 F 0.5649(18) 0.2457(9) 0.9328(13) 0.070(6) Uani 0.23(4) 1 d PDU G 2
F121 F 0.5716(17) 0.1610(10) 0.9421(10) 0.069(6) Uani 0.23(4) 1 d PDU G 2
C232 C 0.5368(2) 0.19603(16) 0.6340(2) 0.0534(11) Uani 0.812(5) 1 d PDU H 1
F22 F 0.6093(2) 0.17074(18) 0.6323(2) 0.0789(13) Uani 0.812(5) 1 d PDU H 1
F23 F 0.4899(3) 0.1736(2) 0.58298(17) 0.0840(16) Uani 0.812(5) 1 d PDU H 1
F24 F 0.5554(3) 0.24502(14) 0.61600(19) 0.0778(14) Uani 0.812(5) 1 d PDU H 1
C332 C 0.5336(5) 0.1970(3) 0.6329(5) 0.0534(11) Uani 0.188(5) 1 d PDU H 2
F122 F 0.4831(7) 0.2240(7) 0.5875(5) 0.067(3) Uani 0.188(5) 1 d PDU H 2
F123 F 0.6053(7) 0.2218(7) 0.6304(6) 0.071(4) Uani 0.188(5) 1 d PDU H 2
F124 F 0.5428(11) 0.1507(4) 0.6005(6) 0.080(4) Uani 0.188(5) 1 d PDU H 2

loop_
_atom_site_aniso_label
_atom_site_aniso_U_11
_atom_site_aniso_U_22
_atom_site_aniso_U_33
_atom_site_aniso_U_23
_atom_site_aniso_U_13
_atom_site_aniso_U_12
Rh1 0.02967(16) 0.02883(17) 0.02379(16) 0.00095(13) 0.00695(11) -0.00290(12)
P1 0.0410(6) 0.0281(6) 0.0281(5) 0.0040(4) 0.0103(4) 0.0048(4)
P2 0.0267(5) 0.0542(7) 0.0326(5) -0.0139(5) 0.0061(4) -0.0090(5)
P3 0.0251(5) 0.0277(5) 0.0265(5) 0.0018(4) 0.0047(4) -0.0005(4)
C1 0.037(5) 0.038(4) 0.031(4) 0.007(3) 0.008(3) 0.008(4)
C2 0.043(5) 0.042(4) 0.034(3) -0.001(3) 0.007(4) 0.010(4)
C3 0.069(7) 0.063(6) 0.028(4) -0.003(4) 0.015(4) 0.009(5)
C4 0.063(7) 0.065(5) 0.043(4) -0.007(4) 0.001(5) -0.001(5)
C101 0.041(6) 0.038(6) 0.036(5) 0.002(4) 0.006(5) 0.007(6)
C102 0.051(7) 0.048(6) 0.033(5) -0.003(4) 0.007(5) 0.010(6)
C103 0.065(8) 0.070(8) 0.043(7) -0.004(6) 0.007(6) 0.013(7)
C104 0.056(8) 0.056(7) 0.048(7) -0.014(5) 0.001(7) 0.008(7)
C5 0.054(3) 0.030(2) 0.035(2) 0.0028(17) 0.0100(18) 0.0004(18)
C6 0.068(3) 0.030(2) 0.036(2) 0.0064(18) 0.014(2) 0.000(2)
C7 0.071(3) 0.065(4) 0.050(3) 0.004(3) 0.028(2) 0.011(3)
C8 0.111(5) 0.047(3) 0.063(3) 0.014(3) 0.042(3) -0.001(3)
C9 0.035(2) 0.033(2) 0.047(2) 0.0059(19) 0.0081(18) 0.0074(17)
C10 0.041(2) 0.045(3) 0.052(3) 0.012(2) 0.004(2) 0.010(2)
C11 0.060(3) 0.091(5) 0.076(4) 0.010(3) 0.016(3) 0.039(3)
C12 0.053(3) 0.079(4) 0.085(4) -0.012(3) -0.021(3) 0.018(3)
C13 0.014(4) 0.049(5) 0.038(5) -0.004(4) 0.016(3) 0.004(4)
C14 0.035(4) 0.035(4) 0.044(6) -0.003(4) 0.006(5) -0.006(3)
C15 0.042(5) 0.051(5) 0.062(5) -0.008(4) 0.007(4) -0.002(4)
C16 0.048(5) 0.062(6) 0.088(6) -0.023(5) 0.006(5) -0.016(4)
C113 0.022(5) 0.042(5) 0.038(5) -0.006(4) 0.020(4) -0.003(4)
C114 0.036(4) 0.040(4) 0.054(6) -0.007(4) 0.017(4) -0.007(3)
C115 0.084(7) 0.051(6) 0.111(8) -0.016(6) 0.034(6) -0.021(5)
C116 0.059(5) 0.078(6) 0.067(6) -0.037(5) 0.004(5) -0.012(5)
C17 0.030(3) 0.044(3) 0.030(3) -0.004(2) 0.001(2) 0.005(2)
C18 0.035(3) 0.051(4) 0.033(3) -0.004(3) 0.006(2) 0.004(3)
C19 0.047(4) 0.067(6) 0.037(4) 0.001(4) -0.002(3) -0.005(4)
C20 0.054(4) 0.062(5) 0.035(3) -0.007(3) 0.008(3) 0.004(3)
C117 0.029(5) 0.044(6) 0.032(5) -0.004(5) 0.004(5) 0.007(5)
C118 0.035(5) 0.044(6) 0.029(5) -0.006(5) 0.001(4) 0.004(5)
C119 0.042(9) 0.057(10) 0.050(9) 0.009(8) -0.009(7) -0.004(8)
C120 0.053(8) 0.055(9) 0.034(7) -0.010(7) 0.007(6) 0.009(7)
C21 0.030(3) 0.047(4) 0.061(4) -0.003(4) 0.002(3) -0.001(3)
C22 0.049(4) 0.065(4) 0.094(4) 0.005(4) 0.002(3) 0.007(3)
C23 0.118(6) 0.125(7) 0.149(7) -0.022(5) 0.000(5) 0.010(5)
C24 0.070(5) 0.076(5) 0.084(5) -0.001(4) 0.002(4) 0.027(4)
C121 0.040(5) 0.051(5) 0.076(5) -0.006(4) 0.008(4) 0.001(4)
C122 0.062(5) 0.065(5) 0.074(5) -0.008(4) -0.003(4) 0.009(4)
C123 0.064(5) 0.079(6) 0.073(5) 0.003(5) 0.014(4) 0.012(4)
C124 0.076(6) 0.079(6) 0.086(6) 0.014(5) 0.001(5) 0.009(5)
C31 0.0277(19) 0.026(2) 0.038(2) 0.0086(17) 0.0070(16) 0.0016(15)
C32 0.030(2) 0.032(2) 0.050(2) 0.0021(19) 0.0055(17) -0.0009(17)
C33 0.033(2) 0.034(2) 0.073(3) 0.006(2) -0.001(2) -0.0032(18)
C34 0.033(2) 0.042(3) 0.084(4) 0.013(3) 0.014(2) -0.002(2)
C35 0.041(3) 0.058(3) 0.069(3) 0.002(3) 0.025(2) 0.006(2)
C36 0.036(2) 0.046(3) 0.049(3) -0.001(2) 0.0120(19) 0.0022(19)
C37 0.0260(19) 0.028(2) 0.053(3) 0.0009(18) 0.0131(17) -0.0025(16)
C38 0.039(2) 0.045(3) 0.055(3) -0.013(2) 0.014(2) -0.0037(19)
C39 0.058(3) 0.051(3) 0.093(4) -0.037(3) 0.037(3) -0.016(3)
C40 0.069(4) 0.034(3) 0.148(7) -0.013(4) 0.062(4) -0.001(3)
C41 0.064(3) 0.042(3) 0.117(5) 0.025(3) 0.046(3) 0.017(3)
C42 0.043(2) 0.042(3) 0.070(3) 0.015(2) 0.023(2) 0.011(2)
C43 0.034(2) 0.038(2) 0.0253(19) 0.0063(17) 0.0066(15) 0.0035(17)
C44 0.048(2) 0.046(3) 0.036(2) 0.013(2) 0.0080(18) -0.003(2)
C45 0.063(3) 0.066(3) 0.034(2) 0.021(2) 0.012(2) 0.010(3)
C46 0.065(3) 0.073(4) 0.026(2) 0.002(2) -0.002(2) 0.007(3)
C47 0.053(3) 0.059(3) 0.032(2) -0.005(2) -0.0034(19) -0.004(2)
C48 0.039(2) 0.043(2) 0.027(2) 0.0023(18) 0.0036(16) -0.0022(18)
B200 0.026(2) 0.026(2) 0.0210(19) 0.0014(17) 0.0029(15) -0.0023(16)
C201 0.0226(17) 0.029(2) 0.0207(17) 0.0007(15) 0.0011(13) 0.0001(14)
C202 0.039(2) 0.035(2) 0.040(2) -0.0107(18) 0.0138(18) -0.0124(18)
C203 0.049(3) 0.045(3) 0.053(3) -0.018(2) 0.031(2) -0.020(2)
C204 0.042(2) 0.044(3) 0.033(2) -0.0106(19) 0.0180(17) -0.0045(19)
C205 0.0309(19) 0.028(2) 0.0232(18) -0.0004(15) 0.0032(15) 0.0011(15)
C206 0.0235(17) 0.028(2) 0.0224(18) 0.0041(15) 0.0031(14) -0.0016(14)
C207 0.079(3) 0.079(3) 0.095(3) -0.027(3) 0.047(2) -0.031(2)
F1 0.118(6) 0.100(5) 0.151(6) -0.053(5) 0.067(5) -0.068(5)
F2 0.048(3) 0.131(6) 0.112(5) -0.005(4) 0.038(3) -0.040(4)
F3 0.076(4) 0.079(5) 0.099(4) 0.028(4) 0.061(4) -0.002(4)
C307 0.079(3) 0.079(3) 0.095(3) -0.027(3) 0.047(2) -0.031(2)
F101 0.120(6) 0.096(5) 0.122(5) -0.031(4) 0.092(4) -0.034(4)
F102 0.072(4) 0.062(4) 0.088(4) 0.007(3) 0.028(3) -0.038(3)
F103 0.047(3) 0.103(5) 0.164(6) 0.026(5) 0.020(4) -0.029(4)
C208 0.051(2) 0.038(2) 0.036(2) -0.0044(18) 0.0098(18) -0.0053(18)
F4 0.066(4) 0.072(4) 0.083(5) -0.036(4) -0.026(4) -0.006(3)
F5 0.073(5) 0.035(3) 0.052(3) 0.007(3) 0.011(3) -0.002(3)
F6 0.103(5) 0.053(4) 0.043(4) -0.023(3) 0.041(3) -0.030(3)
C308 0.051(2) 0.038(2) 0.036(2) -0.0044(18) 0.0098(18) -0.0053(18)
F104 0.078(5) 0.056(4) 0.080(6) -0.035(4) 0.034(4) 0.000(4)
F105 0.106(5) 0.063(4) 0.040(4) 0.001(3) -0.024(4) -0.029(4)
F106 0.059(5) 0.031(4) 0.057(4) -0.009(3) 0.034(3) -0.010(3)
C209 0.0304(19) 0.027(2) 0.0235(18) -0.0021(15) 0.0031(14) 0.0012(15)
C210 0.030(2) 0.037(2) 0.033(2) 0.0031(17) 0.0025(16) 0.0008(17)
C211 0.030(2) 0.049(3) 0.040(2) 0.005(2) -0.0053(17) -0.0008(18)
C212 0.043(2) 0.046(3) 0.040(2) 0.007(2) -0.0079(19) 0.008(2)
C213 0.047(2) 0.030(2) 0.034(2) 0.0043(17) -0.0029(18) 0.0030(18)
C214 0.037(2) 0.028(2) 0.0269(19) -0.0016(16) -0.0024(16) 0.0007(16)
C215 0.039(3) 0.074(4) 0.069(4) 0.018(3) -0.013(2) -0.001(3)
F7 0.039(4) 0.097(7) 0.116(7) 0.018(6) 0.006(4) -0.008(5)
F8 0.074(5) 0.087(7) 0.112(7) -0.015(6) -0.029(5) -0.025(5)
F9 0.051(5) 0.100(6) 0.111(8) 0.021(5) -0.027(5) 0.000(4)
F107 0.065(4) 0.099(7) 0.064(5) -0.023(5) -0.016(3) -0.020(4)
F108 0.033(4) 0.091(5) 0.087(7) -0.006(4) -0.006(3) 0.013(3)
F109 0.048(4) 0.074(6) 0.101(6) 0.023(5) -0.015(4) -0.019(4)
C216 0.069(3) 0.047(2) 0.066(3) 0.021(2) -0.008(2) 0.003(2)
F10 0.064(3) 0.079(3) 0.108(4) 0.050(3) 0.014(3) -0.005(2)
F11 0.085(3) 0.049(3) 0.045(3) 0.022(2) -0.013(2) -0.004(2)
F12 0.094(4) 0.043(3) 0.086(3) 0.008(2) -0.024(3) -0.013(3)
C316 0.069(3) 0.047(2) 0.066(3) 0.021(2) -0.008(2) 0.003(2)
F110 0.089(7) 0.051(6) 0.076(7) 0.017(6) -0.021(6) 0.012(5)
F111 0.059(6) 0.061(6) 0.094(6) 0.036(5) -0.025(5) -0.025(5)
F112 0.104(7) 0.086(7) 0.090(7) 0.041(6) 0.021(6) -0.002(6)
C217 0.0265(18) 0.029(2) 0.0254(18) -0.0004(16) 0.0091(14) -0.0009(15)
C218 0.035(2) 0.032(2) 0.029(2) -0.0036(16) 0.0075(16) -0.0037(16)
C219 0.043(2) 0.031(2) 0.045(2) -0.0104(19) 0.0128(19) -0.0081(18)
C220 0.049(3) 0.026(2) 0.058(3) 0.000(2) 0.019(2) -0.0009(19)
C221 0.039(2) 0.032(2) 0.048(2) 0.008(2) 0.0080(19) 0.0018(18)
C222 0.034(2) 0.029(2) 0.035(2) 0.0021(17) 0.0037(16) -0.0007(16)
C223 0.073(4) 0.037(3) 0.057(3) -0.019(2) 0.013(3) -0.009(2)
F13 0.108(5) 0.090(6) 0.044(3) -0.015(4) 0.022(4) -0.034(4)
F14 0.113(7) 0.048(4) 0.082(4) -0.022(3) 0.007(4) -0.024(4)
F15 0.076(4) 0.098(6) 0.091(5) -0.046(4) -0.014(4) -0.012(4)
F113 0.096(7) 0.081(6) 0.087(5) -0.034(5) 0.025(5) -0.057(5)
F114 0.109(7) 0.075(6) 0.085(6) -0.037(5) -0.037(5) -0.011(5)
F115 0.099(6) 0.086(7) 0.052(5) -0.029(5) 0.023(4) -0.006(5)
C224 0.070(3) 0.045(2) 0.068(3) 0.016(2) 0.000(2) 0.004(2)
F16 0.077(4) 0.063(4) 0.075(4) 0.019(3) -0.021(3) 0.011(3)
F17 0.115(5) 0.090(5) 0.051(4) 0.020(4) 0.015(4) 0.032(4)
F18 0.054(4) 0.040(3) 0.102(4) 0.025(3) -0.001(3) 0.008(3)
C324 0.070(3) 0.045(2) 0.068(3) 0.016(2) 0.000(2) 0.004(2)
F116 0.081(5) 0.063(5) 0.053(4) 0.014(4) 0.016(4) 0.010(4)
F117 0.055(5) 0.067(5) 0.085(5) 0.030(4) 0.024(4) 0.023(4)
F118 0.110(6) 0.064(5) 0.076(5) 0.021(4) -0.040(4) 0.002(4)
C225 0.0296(19) 0.0213(19) 0.0255(18) 0.0037(15) 0.0088(15) 0.0011(14)
C226 0.0262(18) 0.032(2) 0.0242(18) 0.0055(16) 0.0044(14) 0.0006(15)
C227 0.0263(19) 0.041(2) 0.032(2) 0.0095(18) 0.0032(15) 0.0008(16)
C228 0.028(2) 0.042(3) 0.042(2) 0.0081(19) 0.0108(17) -0.0005(17)
C229 0.038(2) 0.033(2) 0.035(2) -0.0011(17) 0.0164(17) -0.0021(17)
C230 0.034(2) 0.027(2) 0.0257(19) -0.0003(15) 0.0064(15) -0.0036(15)
C231 0.023(2) 0.078(4) 0.045(3) 0.017(3) 0.0003(18) -0.007(2)
F19 0.046(3) 0.139(5) 0.038(3) -0.011(3) -0.005(2) -0.012(3)
F20 0.049(3) 0.116(4) 0.064(3) 0.053(3) -0.007(3) -0.004(3)
F21 0.036(2) 0.100(5) 0.056(3) 0.016(3) -0.002(2) -0.026(2)
F119 0.023(7) 0.077(10) 0.062(8) 0.021(6) 0.001(6) 0.001(6)
F120 0.056(8) 0.099(9) 0.053(8) -0.015(7) -0.007(6) -0.005(7)
F121 0.050(9) 0.105(9) 0.050(8) 0.040(7) 0.002(6) -0.013(7)
C232 0.057(2) 0.067(3) 0.040(2) -0.003(2) 0.0237(19) -0.014(2)
F22 0.069(2) 0.105(3) 0.069(2) -0.007(2) 0.0455(19) 0.012(2)
F23 0.076(3) 0.144(4) 0.0352(18) -0.027(2) 0.0254(17) -0.048(3)
F24 0.131(4) 0.058(2) 0.051(2) 0.0105(18) 0.050(2) -0.013(2)
C332 0.057(2) 0.067(3) 0.040(2) -0.003(2) 0.0237(19) -0.014(2)
F122 0.077(6) 0.093(7) 0.036(5) 0.020(6) 0.031(5) 0.008(6)
F123 0.069(6) 0.088(7) 0.058(6) 0.000(6) 0.024(5) -0.026(6)
F124 0.097(7) 0.090(7) 0.057(6) -0.008(6) 0.028(6) -0.006(6)

loop_
_atom_type_symbol
_atom_type_description
_atom_type_scat_dispersion_real
_atom_type_scat_dispersion_imag
_atom_type_scat_source
H H 0.0000 0.0000 'International Tables Vol C Tables 4.2.6.8 and 6.1.1.4'
C C 0.0033 0.0016 'International Tables Vol C Tables 4.2.6.8 and 6.1.1.4'
F F 0.0171 0.0103 'International Tables Vol C Tables 4.2.6.8 and 6.1.1.4'
P P 0.1023 0.0942 'International Tables Vol C Tables 4.2.6.8 and 6.1.1.4'
Rh Rh -1.1178 0.9187 'International Tables Vol C Tables 4.2.6.8 and 6.1.1.4'
B B 0.0013 0.0007 'International Tables Vol C Tables 4.2.6.8 and 6.1.1.4'

loop_
_geom_angle_atom_site_label_1
_geom_angle_atom_site_label_2
_geom_angle_atom_site_label_3
_geom_angle
P3 Rh1 P1 97.42(4)
P3 Rh1 P2 95.12(4)
P1 Rh1 P2 167.02(4)
C9 P1 C101 113.6(7)
C9 P1 C5 102.82(19)
C101 P1 C5 100.3(9)
C9 P1 C1 102.0(4)
C101 P1 C1 11.7(7)
C5 P1 C1 104.7(5)
C9 P1 Rh1 113.99(13)
C101 P1 Rh1 117.8(7)
C5 P1 Rh1 105.59(14)
C1 P1 Rh1 125.3(4)
C121 P2 C113 104.4(8)
C121 P2 C17 89.4(6)
C113 P2 C17 100.1(4)
C121 P2 C21 10.3(9)
C113 P2 C21 101.6(7)
C17 P2 C21 99.6(4)
C121 P2 C13 108.6(8)
C113 P2 C13 11.6(6)
C17 P2 C13 110.5(4)
C21 P2 C13 103.9(6)
C121 P2 C117 115.5(8)
C113 P2 C117 81.2(6)
C17 P2 C117 29.1(5)
C21 P2 C117 125.2(6)
C13 P2 C117 89.1(6)
C121 P2 Rh1 125.2(5)
C113 P2 Rh1 114.0(5)
C17 P2 Rh1 118.94(16)
C21 P2 Rh1 119.4(3)
C13 P2 Rh1 103.6(4)
C117 P2 Rh1 108.0(5)
C43 P3 C37 105.44(19)
C43 P3 C31 103.11(17)
C37 P3 C31 101.23(17)
C43 P3 Rh1 115.24(13)
C37 P3 Rh1 112.08(13)
C31 P3 Rh1 118.07(12)
C2 C1 P1 115.8(6)
C2 C1 H10A 108.3
P1 C1 H10A 108.3
C2 C1 H10B 108.3
P1 C1 H10B 108.3
H10A C1 H10B 107.4
C4 C2 C1 112.6(7)
C4 C2 C3 110.7(7)
C1 C2 C3 109.7(7)
C4 C2 H102 107.9
C1 C2 H102 107.9
C3 C2 H102 107.9
C2 C3 H10C 109.5
C2 C3 H10D 109.5
H10C C3 H10D 109.5
C2 C3 H10E 109.5
H10C C3 H10E 109.5
H10D C3 H10E 109.5
C2 C4 H10F 109.5
C2 C4 H10G 109.5
H10F C4 H10G 109.5
C2 C4 H10H 109.5
H10F C4 H10H 109.5
H10G C4 H10H 109.5
C102 C101 P1 120.3(11)
C102 C101 H1A 107.3
P1 C101 H1A 107.3
C102 C101 H1B 107.3
P1 C101 H1B 107.3
H1A C101 H1B 106.9
C104 C102 C101 113.2(11)
C104 C102 C103 111.9(11)
C101 C102 C103 108.4(11)
C104 C102 H2 107.7
C101 C102 H2 107.7
C103 C102 H2 107.7
C102 C103 H3A 109.5
C102 C103 H3B 109.5
H3A C103 H3B 109.5
C102 C103 H3C 109.5
H3A C103 H3C 109.5
H3B C103 H3C 109.5
C102 C104 H4A 109.5
C102 C104 H4B 109.5
H4A C104 H4B 109.5
C102 C104 H4C 109.5
H4A C104 H4C 109.5
H4B C104 H4C 109.5
C6 C5 P1 113.2(3)
C6 C5 H5A 108.9
P1 C5 H5A 108.9
C6 C5 H5B 108.9
P1 C5 H5B 108.9
H5A C5 H5B 107.8
C7 C6 C8 111.7(4)
C7 C6 C5 109.2(4)
C8 C6 C5 110.8(4)
C7 C6 H6 108.3
C8 C6 H6 108.3
C5 C6 H6 108.3
C6 C7 H7A 109.5
C6 C7 H7B 109.5
H7A C7 H7B 109.5
C6 C7 H7C 109.5
H7A C7 H7C 109.5
H7B C7 H7C 109.5
C6 C8 H8A 109.5
C6 C8 H8B 109.5
H8A C8 H8B 109.5
C6 C8 H8C 109.5
H8A C8 H8C 109.5
H8B C8 H8C 109.5
C10 C9 P1 121.8(3)
C10 C9 H9A 106.9
P1 C9 H9A 106.9
C10 C9 H9B 106.9
P1 C9 H9B 106.9
H9A C9 H9B 106.7
C11 C10 C12 110.5(4)
C11 C10 C9 113.6(4)
C12 C10 C9 108.9(4)
C11 C10 H10 107.9
C12 C10 H10 107.9
C9 C10 H10 107.9
C10 C11 H11X 109.5
C10 C11 H11Y 109.5
H11X C11 H11Y 109.5
C10 C11 H11Z 109.5
H11X C11 H11Z 109.5
H11Y C11 H11Z 109.5
C10 C12 H12X 109.5
C10 C12 H12Y 109.5
H12X C12 H12Y 109.5
C10 C12 H12Z 109.5
H12X C12 H12Z 109.5
H12Y C12 H12Z 109.5
C14 C13 P2 119.5(8)
C14 C13 H13A 107.5
P2 C13 H13A 107.5
C14 C13 H13B 107.5
P2 C13 H13B 107.5
H13A C13 H13B 107.0
C15 C14 C13 111.0(9)
C15 C14 C16 108.6(8)
C13 C14 C16 112.1(9)
C15 C14 H14 108.4
C13 C14 H14 108.4
C16 C14 H14 108.4
C14 C15 H15A 109.5
C14 C15 H15B 109.5
H15A C15 H15B 109.5
C14 C15 H15C 109.5
H15A C15 H15C 109.5
H15B C15 H15C 109.5
C14 C16 H16A 109.5
C14 C16 H16B 109.5
H16A C16 H16B 109.5
C14 C16 H16C 109.5
H16A C16 H16C 109.5
H16B C16 H16C 109.5
C114 C113 P2 112.3(8)
C114 C113 H11A 109.2
P2 C113 H11A 109.2
C114 C113 H11B 109.2
P2 C113 H11B 109.2
H11A C113 H11B 107.9
C115 C114 C113 107.6(10)
C115 C114 C116 110.9(10)
C113 C114 C116 114.1(10)
C115 C114 H114 108.0
C113 C114 H114 108.0
C116 C114 H114 108.0
C114 C115 H11D 109.5
C114 C115 H11E 109.5
H11D C115 H11E 109.5
C114 C115 H11F 109.5
H11D C115 H11F 109.5
H11E C115 H11F 109.5
C114 C116 H11G 109.5
C114 C116 H11H 109.5
H11G C116 H11H 109.5
C114 C116 H11I 109.5
H11G C116 H11I 109.5
H11H C116 H11I 109.5
C18 C17 P2 115.3(4)
C18 C17 H17A 108.5
P2 C17 H17A 108.5
C18 C17 H17B 108.5
P2 C17 H17B 108.5
H17A C17 H17B 107.5
C20 C18 C19 109.4(5)
C20 C18 C17 108.3(5)
C19 C18 C17 113.3(6)
C20 C18 H18 108.6
C19 C18 H18 108.6
C17 C18 H18 108.6
C18 C19 H19A 109.5
C18 C19 H19B 109.5
H19A C19 H19B 109.5
C18 C19 H19C 109.5
H19A C19 H19C 109.5
H19B C19 H19C 109.5
C18 C20 H20A 109.5
C18 C20 H20B 109.5
H20A C20 H20B 109.5
C18 C20 H20C 109.5
H20A C20 H20C 109.5
H20B C20 H20C 109.5
C118 C117 P2 117.1(9)
C118 C117 H11O 108.0
P2 C117 H11O 108.0
C118 C117 H11P 108.0
P2 C117 H11P 108.0
H11O C117 H11P 107.3
C120 C118 C119 110.0(12)
C120 C118 C117 113.2(11)
C119 C118 C117 115.5(13)
C120 C118 H118 105.8
C119 C118 H118 105.8
C117 C118 H118 105.8
C118 C119 H11J 109.5
C118 C119 H11K 109.5
H11J C119 H11K 109.5
C118 C119 H11L 109.5
H11J C119 H11L 109.5
H11K C119 H11L 109.5
C118 C120 H12D 109.5
C118 C120 H12E 109.5
H12D C120 H12E 109.5
C118 C120 H12F 109.5
H12D C120 H12F 109.5
H12E C120 H12F 109.5
C22 C21 P2 113.8(7)
C22 C21 H21A 108.8
P2 C21 H21A 108.8
C22 C21 H21B 108.8
P2 C21 H21B 108.8
H21A C21 H21B 107.7
C23 C22 C21 111.2(10)
C23 C22 C24 111.8(9)
C21 C22 C24 112.7(9)
C23 C22 H22 106.9
C21 C22 H22 106.9
C24 C22 H22 106.9
C22 C23 H23A 109.5
C22 C23 H23B 109.5
H23A C23 H23B 109.5
C22 C23 H23C 109.5
H23A C23 H23C 109.5
H23B C23 H23C 109.5
C22 C24 H24A 109.5
C22 C24 H24B 109.5
H24A C24 H24B 109.5
C22 C24 H24C 109.5
H24A C24 H24C 109.5
H24B C24 H24C 109.5
C122 C121 P2 135.4(11)
C122 C121 H12A 103.3
P2 C121 H12A 103.3
C122 C121 H12B 103.3
P2 C121 H12B 103.3
H12A C121 H12B 105.2
C123 C122 C121 114.3(14)
C123 C122 C124 110.4(10)
C121 C122 C124 112.4(10)
C123 C122 H122 106.3
C121 C122 H122 106.3
C124 C122 H122 106.3
C122 C123 H12G 109.5
C122 C123 H12H 109.5
H12G C123 H12H 109.5
C122 C123 H12I 109.5
H12G C123 H12I 109.5
H12H C123 H12I 109.5
C122 C124 H12J 109.5
C122 C124 H12K 109.5
H12J C124 H12K 109.5
C122 C124 H12L 109.5
H12J C124 H12L 109.5
H12K C124 H12L 109.5
C32 C31 C36 118.6(4)
C32 C31 P3 119.5(3)
C36 C31 P3 121.8(3)
C31 C32 C33 120.7(4)
C31 C32 H32 119.6
C33 C32 H32 119.6
C34 C33 C32 119.8(4)
C34 C33 H33 120.1
C32 C33 H33 120.1
C33 C34 C35 120.2(4)
C33 C34 H34 119.9
C35 C34 H34 119.9
C34 C35 C36 120.3(4)
C34 C35 H35 119.8
C36 C35 H35 119.8
C31 C36 C35 120.3(4)
C31 C36 H36 119.8
C35 C36 H36 119.8
C38 C37 C42 118.2(4)
C38 C37 P3 117.8(3)
C42 C37 P3 123.9(3)
C37 C38 C39 120.8(5)
C37 C38 H38 119.6
C39 C38 H38 119.6
C40 C39 C38 120.1(5)
C40 C39 H39 120.0
C38 C39 H39 120.0
C41 C40 C39 119.2(5)
C41 C40 H40 120.4
C39 C40 H40 120.4
C40 C41 C42 121.7(5)
C40 C41 H41 119.1
C42 C41 H41 119.1
C41 C42 C37 120.0(5)
C41 C42 H42 120.0
C37 C42 H42 120.0
C48 C43 C44 118.9(4)
C48 C43 P3 118.3(3)
C44 C43 P3 122.8(3)
C45 C44 C43 119.8(4)
C45 C44 H44 120.1
C43 C44 H44 120.1
C46 C45 C44 120.3(4)
C46 C45 H45 119.9
C44 C45 H45 119.9
C47 C46 C45 120.6(4)
C47 C46 H46 119.7
C45 C46 H46 119.7
C46 C47 C48 119.6(4)
C46 C47 H47 120.2
C48 C47 H47 120.2
C43 C48 C47 120.8(4)
C43 C48 H48 119.6
C47 C48 H48 119.6
C225 B200 C201 113.8(3)
C225 B200 C217 104.6(3)
C201 B200 C217 110.2(3)
C225 B200 C209 111.1(3)
C201 B200 C209 103.1(3)
C217 B200 C209 114.4(3)
C202 C201 C206 115.4(3)
C202 C201 B200 121.3(3)
C206 C201 B200 122.8(3)
C203 C202 C201 122.4(4)
C203 C202 H202 118.8
C201 C202 H202 118.8
C204 C203 C202 120.6(4)
C204 C203 C207 118.2(4)
C202 C203 C207 121.2(4)
C204 C203 C307 122.0(4)
C202 C203 C307 117.4(4)
C207 C203 C307 4.2(3)
C205 C204 C203 118.5(4)
C205 C204 H204 120.8
C203 C204 H204 120.8
C204 C205 C206 120.3(4)
C204 C205 C208 120.4(3)
C206 C205 C208 119.3(3)
C204 C205 C308 119.0(4)
C206 C205 C308 120.7(4)
C208 C205 C308 2.0(3)
C205 C206 C201 122.8(3)
C205 C206 H206 118.6
C201 C206 H206 118.6
F1 C207 F3 110.1(6)
F1 C207 F2 106.3(6)
F3 C207 F2 101.7(5)
F1 C207 C203 115.8(5)
F3 C207 C203 111.5(5)
F2 C207 C203 110.4(5)
F101 C307 F103 110.0(6)
F101 C307 F102 104.3(6)
F103 C307 F102 102.3(6)
F101 C307 C203 114.8(6)
F103 C307 C203 112.0(5)
F102 C307 C203 112.5(5)
F6 C208 F5 108.4(5)
F6 C208 F4 104.9(5)
F5 C208 F4 103.8(5)
F6 C208 C205 115.0(4)
F5 C208 C205 112.6(5)
F4 C208 C205 111.2(4)
F106 C308 F105 106.1(6)
F106 C308 F104 105.5(6)
F105 C308 F104 105.3(6)
F106 C308 C205 114.0(6)
F105 C308 C205 113.2(6)
F104 C308 C205 111.9(5)
C214 C209 C210 115.4(3)
C214 C209 B200 121.7(3)
C210 C209 B200 122.6(3)
C211 C210 C209 122.3(4)
C211 C210 H210 118.8
C209 C210 H210 118.8
C212 C211 C210 121.0(4)
C212 C211 C215 118.3(3)
C210 C211 C215 120.7(4)
C211 C212 C213 118.2(4)
C211 C212 H212 120.9
C213 C212 H212 120.9
C212 C213 C214 120.3(4)
C212 C213 C316 120.4(4)
C214 C213 C316 119.2(4)
C212 C213 C216 121.9(3)
C214 C213 C216 117.8(3)
C316 C213 C216 1.8(3)
C209 C214 C213 122.7(4)
C209 C214 H214 118.7
C213 C214 H214 118.7
F109 C215 F8 85.2(9)
F109 C215 F9 120.7(9)
F8 C215 F9 106.8(6)
F109 C215 F107 106.4(6)
F8 C215 F107 23.7(8)
F9 C215 F107 86.7(8)
F109 C215 F7 22.1(9)
F8 C215 F7 105.9(6)
F9 C215 F7 106.1(6)
F107 C215 F7 124.7(8)
F109 C215 F108 106.1(6)
F8 C215 F108 123.1(8)
F9 C215 F108 20.9(9)
F107 C215 F108 105.8(5)
F7 C215 F108 88.0(9)
F109 C215 C211 114.1(5)
F8 C215 C211 113.1(6)
F9 C215 C211 113.2(6)
F107 C215 C211 111.9(5)
F7 C215 C211 111.3(6)
F108 C215 C211 112.0(5)
F11 C216 F10 106.8(4)
F11 C216 F12 106.7(4)
F10 C216 F12 103.8(5)
F11 C216 C213 114.1(4)
F10 C216 C213 113.6(4)
F12 C216 C213 111.2(4)
F111 C316 F110 107.1(7)
F111 C316 F112 107.3(7)
F110 C316 F112 105.7(7)
F111 C316 C213 114.0(7)
F110 C316 C213 111.6(7)
F112 C316 C213 110.7(7)
C218 C217 C222 115.4(4)
C218 C217 B200 126.0(3)
C222 C217 B200 118.4(3)
C219 C218 C217 122.0(4)
C219 C218 H218 119.0
C217 C218 H218 119.0
C220 C219 C218 121.1(4)
C220 C219 C223 119.6(4)
C218 C219 C223 119.3(4)
C219 C220 C221 118.2(4)
C219 C220 H220 120.9
C221 C220 H220 120.9
C222 C221 C220 120.3(4)
C222 C221 C224 120.2(4)
C220 C221 C224 119.5(4)
C222 C221 C324 120.0(4)
C220 C221 C324 119.7(4)
C224 C221 C324 2.6(3)
C221 C222 C217 123.0(4)
C221 C222 H222 118.5
C217 C222 H222 118.5
F113 C223 F13 121.5(7)
F113 C223 F15 77.4(6)
F13 C223 F15 108.2(6)
F113 C223 F115 107.1(6)
F13 C223 F115 25.4(7)
F15 C223 F115 128.5(7)
F113 C223 F114 106.7(6)
F13 C223 F114 78.0(7)
F15 C223 F114 34.2(6)
F115 C223 F114 102.3(6)
F113 C223 F14 28.1(6)
F13 C223 F14 106.3(5)
F15 C223 F14 104.8(5)
F115 C223 F14 85.1(7)
F114 C223 F14 129.9(6)
F113 C223 C219 116.2(6)
F13 C223 C219 114.4(5)
F15 C223 C219 112.3(4)
F115 C223 C219 110.7(5)
F114 C223 C219 112.7(5)
F14 C223 C219 110.2(5)
F17 C224 F18 107.4(5)
F17 C224 F16 108.3(5)
F18 C224 F16 103.5(5)
F17 C224 C221 114.0(5)
F18 C224 C221 111.9(5)
F16 C224 C221 111.0(5)
F118 C324 F117 107.8(6)
F118 C324 F116 104.5(6)
F117 C324 F116 105.7(6)
F118 C324 C221 114.4(5)
F117 C324 C221 113.9(6)
F116 C324 C221 109.9(6)
C226 C225 C230 114.9(3)
C226 C225 B200 123.7(3)
C230 C225 B200 121.2(3)
C225 C226 C227 122.9(3)
C225 C226 H226 118.6
C227 C226 H226 118.6
C228 C227 C226 120.8(3)
C228 C227 C231 120.8(3)
C226 C227 C231 118.4(3)
C227 C228 C229 118.0(3)
C227 C228 H228 121.0
C229 C228 H228 121.0
C228 C229 C230 121.0(3)
C228 C229 C332 120.6(4)
C230 C229 C332 118.3(4)
C228 C229 C232 118.7(3)
C230 C229 C232 120.3(3)
C332 C229 C232 2.3(3)
C229 C230 C225 122.4(3)
C229 C230 H230 118.8
C225 C230 H230 118.8
F121 C231 F19 85.5(12)
F121 C231 F21 119.5(10)
F19 C231 F21 107.3(5)
F121 C231 F119 106.9(7)
F19 C231 F119 122.3(10)
F21 C231 F119 18.7(13)
F121 C231 F120 106.3(7)
F19 C231 F120 22.9(13)
F21 C231 F120 88.5(12)
F119 C231 F120 105.8(7)
F121 C231 F20 20.9(13)
F19 C231 F20 105.4(4)
F21 C231 F20 106.2(4)
F119 C231 F20 90.4(12)
F120 C231 F20 124.3(11)
F121 C231 C227 114.0(7)
F19 C231 C227 113.1(4)
F21 C231 C227 113.7(4)
F119 C231 C227 112.0(7)
F120 C231 C227 111.3(6)
F20 C231 C227 110.6(4)
F23 C232 F24 110.3(4)
F23 C232 F22 104.0(4)
F24 C232 F22 102.3(4)
F23 C232 C229 114.0(3)
F24 C232 C229 112.7(3)
F22 C232 C229 112.5(3)
F124 C332 F122 103.7(7)
F124 C332 F123 105.1(7)
F122 C332 F123 103.9(7)
F124 C332 C229 114.9(7)
F122 C332 C229 113.1(6)
F123 C332 C229 114.8(7)

loop_
_geom_bond_atom_site_label_1
_geom_bond_atom_site_label_2
_geom_bond_distance
Rh1 P3 2.2057(10)
Rh1 P1 2.3240(10)
Rh1 P2 2.3620(11)
P1 C9 1.838(4)
P1 C101 1.843(9)
P1 C5 1.846(4)
P1 C1 1.847(6)
P2 C121 1.826(9)
P2 C113 1.838(8)
P2 C17 1.852(5)
P2 C21 1.855(7)
P2 C13 1.860(8)
P2 C117 1.887(10)
P3 C43 1.830(4)
P3 C37 1.839(4)
P3 C31 1.845(4)
C1 C2 1.526(9)
C1 H10A 0.9900
C1 H10B 0.9900
C2 C4 1.519(10)
C2 C3 1.533(9)
C2 H102 1.0000
C3 H10C 0.9800
C3 H10D 0.9800
C3 H10E 0.9800
C4 H10F 0.9800
C4 H10G 0.9800
C4 H10H 0.9800
C101 C102 1.527(11)
C101 H1A 0.9900
C101 H1B 0.9900
C102 C104 1.514(12)
C102 C103 1.534(12)
C102 H2 1.0000
C103 H3A 0.9800
C103 H3B 0.9800
C103 H3C 0.9800
C104 H4A 0.9800
C104 H4B 0.9800
C104 H4C 0.9800
C5 C6 1.522(6)
C5 H5A 0.9900
C5 H5B 0.9900
C6 C7 1.508(7)
C6 C8 1.520(6)
C6 H6 1.0000
C7 H7A 0.9800
C7 H7B 0.9800
C7 H7C 0.9800
C8 H8A 0.9800
C8 H8B 0.9800
C8 H8C 0.9800
C9 C10 1.539(5)
C9 H9A 0.9900
C9 H9B 0.9900
C10 C11 1.510(7)
C10 C12 1.524(7)
C10 H10 1.0000
C11 H11X 0.9800
C11 H11Y 0.9800
C11 H11Z 0.9800
C12 H12X 0.9800
C12 H12Y 0.9800
C12 H12Z 0.9800
C13 C14 1.548(10)
C13 H13A 0.9900
C13 H13B 0.9900
C14 C15 1.519(13)
C14 C16 1.549(12)
C14 H14 1.0000
C15 H15A 0.9800
C15 H15B 0.9800
C15 H15C 0.9800
C16 H16A 0.9800
C16 H16B 0.9800
C16 H16C 0.9800
C113 C114 1.541(11)
C113 H11A 0.9900
C113 H11B 0.9900
C114 C115 1.518(14)
C114 C116 1.553(11)
C114 H114 1.0000
C115 H11D 0.9800
C115 H11E 0.9800
C115 H11F 0.9800
C116 H11G 0.9800
C116 H11H 0.9800
C116 H11I 0.9800
C17 C18 1.531(7)
C17 H17A 0.9900
C17 H17B 0.9900
C18 C20 1.522(7)
C18 C19 1.522(8)
C18 H18 1.0000
C19 H19A 0.9800
C19 H19B 0.9800
C19 H19C 0.9800
C20 H20A 0.9800
C20 H20B 0.9800
C20 H20C 0.9800
C117 C118 1.516(11)
C117 H11O 0.9900
C117 H11P 0.9900
C118 C120 1.514(11)
C118 C119 1.516(12)
C118 H118 1.0000
C119 H11J 0.9800
C119 H11K 0.9800
C119 H11L 0.9800
C120 H12D 0.9800
C120 H12E 0.9800
C120 H12F 0.9800
C21 C22 1.545(10)
C21 H21A 0.9900
C21 H21B 0.9900
C22 C23 1.413(14)
C22 C24 1.555(13)
C22 H22 1.0000
C23 H23A 0.9800
C23 H23B 0.9800
C23 H23C 0.9800
C24 H24A 0.9800
C24 H24B 0.9800
C24 H24C 0.9800
C121 C122 1.533(12)
C121 H12A 0.9900
C121 H12B 0.9900
C122 C123 1.417(16)
C122 C124 1.548(14)
C122 H122 1.0000
C123 H12G 0.9800
C123 H12H 0.9800
C123 H12I 0.9800
C124 H12J 0.9800
C124 H12K 0.9800
C124 H12L 0.9800
C31 C32 1.388(6)
C31 C36 1.391(6)
C32 C33 1.399(5)
C32 H32 0.9500
C33 C34 1.372(7)
C33 H33 0.9500
C34 C35 1.375(7)
C34 H34 0.9500
C35 C36 1.392(6)
C35 H35 0.9500
C36 H36 0.9500
C37 C38 1.384(6)
C37 C42 1.395(6)
C38 C39 1.391(7)
C38 H38 0.9500
C39 C40 1.386(9)
C39 H39 0.9500
C40 C41 1.349(9)
C40 H40 0.9500
C41 C42 1.386(7)
C41 H41 0.9500
C42 H42 0.9500
C43 C48 1.381(6)
C43 C44 1.400(5)
C44 C45 1.391(6)
C44 H44 0.9500
C45 C46 1.373(7)
C45 H45 0.9500
C46 C47 1.372(7)
C46 H46 0.9500
C47 C48 1.394(5)
C47 H47 0.9500
C48 H48 0.9500
B200 C225 1.630(5)
B200 C201 1.640(5)
B200 C217 1.640(5)
B200 C209 1.640(5)
C201 C202 1.395(5)
C201 C206 1.396(5)
C202 C203 1.388(5)
C202 H202 0.9500
C203 C204 1.385(6)
C203 C207 1.492(8)
C203 C307 1.508(8)
C204 C205 1.379(5)
C204 H204 0.9500
C205 C206 1.389(5)
C205 C208 1.487(7)
C205 C308 1.489(8)
C206 H206 0.9500
C207 F1 1.307(5)
C207 F3 1.342(5)
C207 F2 1.358(5)
C307 F101 1.325(6)
C307 F103 1.331(6)
C307 F102 1.341(6)
C208 F6 1.320(4)
C208 F5 1.326(5)
C208 F4 1.346(4)
C308 F106 1.327(5)
C308 F105 1.329(6)
C308 F104 1.332(6)
C209 C214 1.389(5)
C209 C210 1.402(5)
C210 C211 1.381(5)
C210 H210 0.9500
C211 C212 1.379(6)
C211 C215 1.497(6)
C212 C213 1.383(6)
C212 H212 0.9500
C213 C214 1.390(5)
C213 C316 1.492(9)
C213 C216 1.494(7)
C214 H214 0.9500
C215 F109 1.329(6)
C215 F8 1.331(7)
C215 F9 1.337(7)
C215 F107 1.340(7)
C215 F7 1.346(7)
C215 F108 1.348(6)
C216 F11 1.327(4)
C216 F10 1.340(4)
C216 F12 1.351(4)
C316 F111 1.333(6)
C316 F110 1.333(6)
C316 F112 1.335(6)
C217 C218 1.401(5)
C217 C222 1.404(5)
C218 C219 1.389(6)
C218 H218 0.9500
C219 C220 1.383(6)
C219 C223 1.500(6)
C220 C221 1.390(6)
C220 H220 0.9500
C221 C222 1.380(6)
C221 C224 1.485(8)
C221 C324 1.495(8)
C222 H222 0.9500
C223 F113 1.295(7)
C223 F13 1.299(6)
C223 F15 1.325(6)
C223 F115 1.344(7)
C223 F114 1.346(7)
C223 F14 1.349(6)
C224 F17 1.319(5)
C224 F18 1.343(5)
C224 F16 1.347(5)
C324 F118 1.334(6)
C324 F117 1.335(6)
C324 F116 1.339(6)
C225 C226 1.393(5)
C225 C230 1.412(5)
C226 C227 1.393(5)
C226 H226 0.9500
C227 C228 1.382(5)
C227 C231 1.491(6)
C228 C229 1.383(5)
C228 H228 0.9500
C229 C230 1.385(5)
C229 C332 1.486(9)
C229 C232 1.488(6)
C230 H230 0.9500
C231 F121 1.323(8)
C231 F19 1.328(6)
C231 F21 1.330(5)
C231 F119 1.339(7)
C231 F120 1.348(8)
C231 F20 1.353(6)
C232 F23 1.310(4)
C232 F24 1.320(4)
C232 F22 1.347(4)
C332 F124 1.330(6)
C332 F122 1.330(6)
C332 F123 1.331(6)

loop_
_geom_torsion_atom_site_label_1
_geom_torsion_atom_site_label_2
_geom_torsion_atom_site_label_3
_geom_torsion_atom_site_label_4
_geom_torsion
P3 Rh1 P1 C9 -77.39(15)
P2 Rh1 P1 C9 117.7(2)
P3 Rh1 P1 C101 59.6(10)
P2 Rh1 P1 C101 -105.3(10)
P3 Rh1 P1 C5 170.50(14)
P2 Rh1 P1 C5 5.6(2)
P3 Rh1 P1 C1 49.1(6)
P2 Rh1 P1 C1 -115.8(6)
P3 Rh1 P2 C121 -14.0(9)
P1 Rh1 P2 C121 151.0(9)
P3 Rh1 P2 C113 -144.2(5)
P1 Rh1 P2 C113 20.8(5)
P3 Rh1 P2 C17 98.1(2)
P1 Rh1 P2 C17 -97.0(3)
P3 Rh1 P2 C21 -24.0(5)
P1 Rh1 P2 C21 141.0(5)
P3 Rh1 P2 C13 -138.9(4)
P1 Rh1 P2 C13 26.1(5)
P3 Rh1 P2 C117 127.6(5)
P1 Rh1 P2 C117 -67.5(5)
P1 Rh1 P3 C43 -101.37(14)
P2 Rh1 P3 C43 75.25(14)
P1 Rh1 P3 C37 138.04(14)
P2 Rh1 P3 C37 -45.33(14)
P1 Rh1 P3 C31 21.01(15)
P2 Rh1 P3 C31 -162.36(15)
C9 P1 C1 C2 158.7(8)
C101 P1 C1 C2 -26(6)
C5 P1 C1 C2 -94.4(9)
Rh1 P1 C1 C2 27.4(11)
P1 C1 C2 C4 68.3(11)
P1 C1 C2 C3 -167.9(9)
C9 P1 C101 C102 154.6(13)
C5 P1 C101 C102 -96.4(17)
C1 P1 C101 C102 150(8)
Rh1 P1 C101 C102 18(2)
P1 C101 C102 C104 62(2)
P1 C101 C102 C103 -172.9(17)
C9 P1 C5 C6 -71.0(3)
C101 P1 C5 C6 171.7(7)
C1 P1 C5 C6 -177.2(5)
Rh1 P1 C5 C6 48.8(3)
P1 C5 C6 C7 -59.1(5)
P1 C5 C6 C8 177.4(4)
C101 P1 C9 C10 69.3(11)
C5 P1 C9 C10 -38.1(4)
C1 P1 C9 C10 70.2(6)
Rh1 P1 C9 C10 -151.9(3)
P1 C9 C10 C11 -66.6(5)
P1 C9 C10 C12 169.8(4)
C121 P2 C13 C14 -68.6(12)
C113 P2 C13 C14 -139(5)
C17 P2 C13 C14 -165.2(9)
C21 P2 C13 C14 -59.1(11)
C117 P2 C13 C14 174.7(11)
Rh1 P2 C13 C14 66.4(11)
P2 C13 C14 C15 -83.0(12)
P2 C13 C14 C16 155.4(9)
C121 P2 C113 C114 -94.1(11)
C17 P2 C113 C114 173.9(9)
C21 P2 C113 C114 -83.9(11)
C13 P2 C113 C114 19(4)
C117 P2 C113 C114 151.7(12)
Rh1 P2 C113 C114 45.8(11)
P2 C113 C114 C115 -152.5(10)
P2 C113 C114 C116 84.0(13)
C121 P2 C17 C18 -179.2(7)
C113 P2 C17 C18 -74.7(7)
C21 P2 C17 C18 -178.4(5)
C13 P2 C17 C18 -69.5(7)
C117 P2 C17 C18 -24.4(9)
Rh1 P2 C17 C18 50.0(5)
P2 C17 C18 C20 158.5(5)
P2 C17 C18 C19 -79.9(7)
C121 P2 C117 C118 74.2(13)
C113 P2 C117 C118 176.0(13)
C17 P2 C117 C118 46.0(9)
C21 P2 C117 C118 77.9(12)
C13 P2 C117 C118 -175.5(12)
Rh1 P2 C117 C118 -71.5(12)
P2 C117 C118 C120 -150.4(13)
P2 C117 C118 C119 81.6(19)
C121 P2 C21 C22 59(5)
C113 P2 C21 C22 -47.6(10)
C17 P2 C21 C22 54.9(9)
C13 P2 C21 C22 -59.2(10)
C117 P2 C21 C22 39.8(12)
Rh1 P2 C21 C22 -173.9(7)
P2 C21 C22 C23 120.6(11)
P2 C21 C22 C24 -112.9(10)
C113 P2 C121 C122 -68(2)
C17 P2 C121 C122 32(2)
C21 P2 C121 C122 -144(7)
C13 P2 C121 C122 -80(2)
C117 P2 C121 C122 19(2)
Rh1 P2 C121 C122 157.6(16)
P2 C121 C122 C123 60(2)
P2 C121 C122 C124 -173.3(17)
C43 P3 C31 C32 -157.0(3)
C37 P3 C31 C32 -48.1(4)
Rh1 P3 C31 C32 74.6(3)
C43 P3 C31 C36 26.4(4)
C37 P3 C31 C36 135.4(3)
Rh1 P3 C31 C36 -101.9(3)
C36 C31 C32 C33 1.1(6)
P3 C31 C32 C33 -175.5(3)
C31 C32 C33 C34 -0.5(6)
C32 C33 C34 C35 -0.8(7)
C33 C34 C35 C36 1.5(7)
C32 C31 C36 C35 -0.4(6)
P3 C31 C36 C35 176.2(3)
C34 C35 C36 C31 -0.9(7)
C43 P3 C37 C38 -170.8(3)
C31 P3 C37 C38 82.1(3)
Rh1 P3 C37 C38 -44.7(3)
C43 P3 C37 C42 8.1(4)
C31 P3 C37 C42 -99.1(4)
Rh1 P3 C37 C42 134.2(3)
C42 C37 C38 C39 0.2(6)
P3 C37 C38 C39 179.2(3)
C37 C38 C39 C40 -0.7(7)
C38 C39 C40 C41 0.4(8)
C39 C40 C41 C42 0.3(8)
C40 C41 C42 C37 -0.8(7)
C38 C37 C42 C41 0.5(6)
P3 C37 C42 C41 -178.4(3)
C37 P3 C43 C48 119.4(3)
C31 P3 C43 C48 -134.9(3)
Rh1 P3 C43 C48 -4.8(4)
C37 P3 C43 C44 -60.2(4)
C31 P3 C43 C44 45.6(4)
Rh1 P3 C43 C44 175.7(3)
C48 C43 C44 C45 -1.2(6)
P3 C43 C44 C45 178.3(3)
C43 C44 C45 C46 0.4(7)
C44 C45 C46 C47 0.7(8)
C45 C46 C47 C48 -0.9(7)
C44 C43 C48 C47 1.0(6)
P3 C43 C48 C47 -178.6(3)
C46 C47 C48 C43 0.1(7)
C225 B200 C201 C202 -149.5(3)
C217 B200 C201 C202 -32.4(4)
C209 B200 C201 C202 90.1(4)
C225 B200 C201 C206 38.2(5)
C217 B200 C201 C206 155.4(3)
C209 B200 C201 C206 -82.1(4)
C206 C201 C202 C203 -0.2(6)
B200 C201 C202 C203 -173.0(4)
C201 C202 C203 C204 0.2(7)
C201 C202 C203 C207 179.8(4)
C201 C202 C203 C307 -178.0(4)
C202 C203 C204 C205 0.1(7)
C207 C203 C204 C205 -179.5(4)
C307 C203 C204 C205 178.2(4)
C203 C204 C205 C206 -0.4(6)
C203 C204 C205 C208 -177.8(4)
C203 C204 C205 C308 -179.5(4)
C204 C205 C206 C201 0.4(5)
C208 C205 C206 C201 177.8(3)
C308 C205 C206 C201 179.5(4)
C202 C201 C206 C205 -0.1(5)
B200 C201 C206 C205 172.6(3)
C204 C203 C207 F1 179.3(7)
C202 C203 C207 F1 -0.3(8)
C307 C203 C207 F1 -28(4)
C204 C203 C207 F3 -53.8(7)
C202 C203 C207 F3 126.6(6)
C307 C203 C207 F3 99(4)
C204 C203 C207 F2 58.5(6)
C202 C203 C207 F2 -121.1(6)
C307 C203 C207 F2 -149(4)
C204 C203 C307 F101 -11.4(9)
C202 C203 C307 F101 166.8(7)
C207 C203 C307 F101 -40(4)
C204 C203 C307 F103 115.0(7)
C202 C203 C307 F103 -66.8(7)
C207 C203 C307 F103 86(4)
C204 C203 C307 F102 -130.4(6)
C202 C203 C307 F102 47.8(7)
C207 C203 C307 F102 -159(5)
C204 C205 C208 F6 -5.5(8)
C206 C205 C208 F6 177.1(7)
C308 C205 C208 F6 42(9)
C204 C205 C208 F5 -130.4(7)
C206 C205 C208 F5 52.2(8)
C308 C205 C208 F5 -83(9)
C204 C205 C208 F4 113.5(8)
C206 C205 C208 F4 -63.9(8)
C308 C205 C208 F4 161(9)
C204 C205 C308 F106 -154.4(8)
C206 C205 C308 F106 26.6(9)
C208 C205 C308 F106 73(9)
C204 C205 C308 F105 84.1(9)
C206 C205 C308 F105 -94.9(9)
C208 C205 C308 F105 -49(9)
C204 C205 C308 F104 -34.7(9)
C206 C205 C308 F104 146.2(9)
C208 C205 C308 F104 -168(9)
C225 B200 C209 C214 -27.5(5)
C201 B200 C209 C214 94.7(4)
C217 B200 C209 C214 -145.7(3)
C225 B200 C209 C210 158.8(3)
C201 B200 C209 C210 -79.1(4)
C217 B200 C209 C210 40.6(5)
C214 C209 C210 C211 2.2(5)
B200 C209 C210 C211 176.3(4)
C209 C210 C211 C212 -0.8(6)
C209 C210 C211 C215 177.8(4)
C210 C211 C212 C213 -1.1(6)
C215 C211 C212 C213 -179.7(4)
C211 C212 C213 C214 1.3(6)
C211 C212 C213 C316 178.4(5)
C211 C212 C213 C216 179.6(4)
C210 C209 C214 C213 -2.0(5)
B200 C209 C214 C213 -176.1(3)
C212 C213 C214 C209 0.3(6)
C316 C213 C214 C209 -176.8(5)
C216 C213 C214 C209 -178.1(4)
C212 C211 C215 F109 -171.0(12)
C210 C211 C215 F109 10.4(13)
C212 C211 C215 F8 93.9(13)
C210 C211 C215 F8 -84.8(13)
C212 C211 C215 F9 -27.8(13)
C210 C211 C215 F9 153.6(13)
C212 C211 C215 F107 68.2(12)
C210 C211 C215 F107 -110.4(12)
C212 C211 C215 F7 -147.1(12)
C210 C211 C215 F7 34.2(13)
C212 C211 C215 F108 -50.4(11)
C210 C211 C215 F108 131.0(11)
C212 C213 C216 F11 -2.9(7)
C214 C213 C216 F11 175.4(5)
C316 C213 C216 F11 33(11)
C212 C213 C216 F10 -125.6(6)
C214 C213 C216 F10 52.7(6)
C316 C213 C216 F10 -90(11)
C212 C213 C216 F12 117.8(6)
C214 C213 C216 F12 -63.8(6)
C316 C213 C216 F12 154(11)
C212 C213 C316 F111 147.1(12)
C214 C213 C316 F111 -35.8(12)
C216 C213 C316 F111 2(11)
C212 C213 C316 F110 25.7(13)
C214 C213 C316 F110 -157.2(11)
C216 C213 C316 F110 -119(11)
C212 C213 C316 F112 -91.8(12)
C214 C213 C316 F112 85.3(12)
C216 C213 C316 F112 124(11)
C225 B200 C217 C218 -105.3(4)
C201 B200 C217 C218 132.0(3)
C209 B200 C217 C218 16.5(5)
C225 B200 C217 C222 69.8(4)
C201 B200 C217 C222 -52.9(4)
C209 B200 C217 C222 -168.4(3)
C222 C217 C218 C219 1.3(5)
B200 C217 C218 C219 176.5(3)
C217 C218 C219 C220 -1.9(6)
C217 C218 C219 C223 178.6(3)
C218 C219 C220 C221 1.0(6)
C223 C219 C220 C221 -179.4(4)
C219 C220 C221 C222 0.3(6)
C219 C220 C221 C224 -179.6(4)
C219 C220 C221 C324 177.5(4)
C220 C221 C222 C217 -0.8(6)
C224 C221 C222 C217 179.0(4)
C324 C221 C222 C217 -178.0(4)
C218 C217 C222 C221 0.0(5)
B200 C217 C222 C221 -175.6(3)
C220 C219 C223 F113 40.4(11)
C218 C219 C223 F113 -140.1(10)
C220 C219 C223 F13 -109.3(9)
C218 C219 C223 F13 70.3(9)
C220 C219 C223 F15 126.9(9)
C218 C219 C223 F15 -53.5(9)
C220 C219 C223 F115 -82.1(10)
C218 C219 C223 F115 97.5(10)
C220 C219 C223 F114 164.0(11)
C218 C219 C223 F114 -16.5(11)
C220 C219 C223 F14 10.4(9)
C218 C219 C223 F14 -170.0(8)
C222 C221 C224 F17 73.3(8)
C220 C221 C224 F17 -106.8(8)
C324 C221 C224 F17 -12(7)
C222 C221 C224 F18 -164.5(6)
C220 C221 C224 F18 15.4(8)
C324 C221 C224 F18 110(7)
C222 C221 C224 F16 -49.4(7)
C220 C221 C224 F16 130.5(7)
C324 C221 C224 F16 -135(7)
C222 C221 C324 F118 -15.7(10)
C220 C221 C324 F118 167.1(9)
C224 C221 C324 F118 80(7)
C222 C221 C324 F117 -140.2(8)
C220 C221 C324 F117 42.6(9)
C224 C221 C324 F117 -44(7)
C222 C221 C324 F116 101.5(8)
C220 C221 C324 F116 -75.7(9)
C224 C221 C324 F116 -163(8)
C201 B200 C225 C226 29.1(5)
C217 B200 C225 C226 -91.2(4)
C209 B200 C225 C226 144.9(3)
C201 B200 C225 C230 -156.9(3)
C217 B200 C225 C230 82.7(4)
C209 B200 C225 C230 -41.2(5)
C230 C225 C226 C227 0.9(5)
B200 C225 C226 C227 175.2(3)
C225 C226 C227 C228 -0.3(6)
C225 C226 C227 C231 -178.7(4)
C226 C227 C228 C229 -0.2(6)
C231 C227 C228 C229 178.1(4)
C227 C228 C229 C230 0.0(6)
C227 C228 C229 C332 178.0(5)
C227 C228 C229 C232 179.5(4)
C228 C229 C230 C225 0.7(6)
C332 C229 C230 C225 -177.4(5)
C232 C229 C230 C225 -178.8(3)
C226 C225 C230 C229 -1.1(5)
B200 C225 C230 C229 -175.6(3)
C228 C227 C231 F121 -126.2(19)
C226 C227 C231 F121 52.1(19)
C228 C227 C231 F19 138.2(9)
C226 C227 C231 F19 -43.4(9)
C228 C227 C231 F21 15.5(10)
C226 C227 C231 F21 -166.2(8)
C228 C227 C231 F119 -4.7(18)
C226 C227 C231 F119 173.6(17)
C228 C227 C231 F120 113.6(19)
C226 C227 C231 F120 -68.1(19)
C228 C227 C231 F20 -103.9(9)
C226 C227 C231 F20 74.4(9)
C228 C229 C232 F23 158.8(4)
C230 C229 C232 F23 -21.7(6)
C332 C229 C232 F23 -54(9)
C228 C229 C232 F24 -74.5(5)
C230 C229 C232 F24 105.0(5)
C332 C229 C232 F24 72(9)
C228 C229 C232 F22 40.6(5)
C230 C229 C232 F22 -139.9(4)
C332 C229 C232 F22 -172(9)
C228 C229 C332 F124 102.3(10)
C230 C229 C332 F124 -79.6(10)
C232 C229 C332 F124 69(9)
C228 C229 C332 F122 -138.9(9)
C230 C229 C332 F122 39.2(10)
C232 C229 C332 F122 -173(9)
C228 C229 C332 F123 -19.8(11)
C230 C229 C332 F123 158.3(9)
C232 C229 C332 F123 -54(8)
